data_7220740
loop_
_publ_author_name
'Zeng, Tinghua'
'Qian, Qinqin'
'Zhao, Bei'
'Yuan, Dan'
'Yao, Yingming'
'Shen, Qi'

_publ_section_title
;
 Synthesis and characterization of rare-earth metal guanidinates
 stabilized by amine-bridged bis(phenolate) ligands and their application
 in the controlled polymerization of rac-lactide and rac-\b-butyrolactone
;
_journal_name_full 'RSC Adv.'
_journal_paper_doi 10.1039/C5RA10151D
_journal_year 2015
_chemical_formula_moiety 'C48 H86 N5 O3 Si2 Y, (C7 H8)'
_chemical_formula_sum 'C55 H94 N5 O3 Si2 Y'
_chemical_formula_weight 1018.44
_chemical_name_systematic
; 
 ? 
;
_space_group_IT_number 14
_symmetry_cell_setting monoclinic
_symmetry_Int_Tables_number 14
_symmetry_space_group_name_Hall '-P 2yn'
_symmetry_space_group_name_H-M 'P 1 21/n 1'
_atom_sites_solution_hydrogens geom
_atom_sites_solution_primary direct
_atom_sites_solution_secondary difmap
_audit_creation_method SHELXL-97
_audit_update_record
;
2015-02-06 deposited with the CCDC.
2015-06-09 downloaded from the CCDC.
;
_cell_angle_alpha 90.00
_cell_angle_beta 90.787(4)
_cell_angle_gamma 90.00
_cell_formula_units_Z 4
_cell_length_a 12.0592(16)
_cell_length_b 16.234(2)
_cell_length_c 30.021(4)
_cell_measurement_reflns_used 24364
_cell_measurement_temperature 223(2)
_cell_measurement_theta_max 27.8108
_cell_measurement_theta_min 3.0253
_cell_volume 5876.6(13)
_computing_cell_refinement CrystalClear
_computing_data_collection CrystalClear
_computing_data_reduction CrystalStructur
_computing_structure_refinement 'SHELXL-97 (Sheldrick, 1997)'
_computing_structure_solution 'SHELXS-97 (Sheldrick, 1990)'
_diffrn_ambient_temperature 223(2)
_diffrn_detector_area_resol_mean 14.63
_diffrn_measured_fraction_theta_full 0.990
_diffrn_measured_fraction_theta_max 0.990
_diffrn_measurement_device_type 'Rigaku Saturn'
_diffrn_measurement_method \w
_diffrn_radiation_monochromator graphite
_diffrn_radiation_source 'fine-focus sealed tube'
_diffrn_radiation_type MoK\a
_diffrn_radiation_wavelength 0.71075
_diffrn_reflns_av_R_equivalents 0.0631
_diffrn_reflns_av_sigmaI/netI 0.1104
_diffrn_reflns_limit_h_max 12
_diffrn_reflns_limit_h_min -15
_diffrn_reflns_limit_k_max 18
_diffrn_reflns_limit_k_min -21
_diffrn_reflns_limit_l_max 32
_diffrn_reflns_limit_l_min -38
_diffrn_reflns_number 32030
_diffrn_reflns_theta_full 27.48
_diffrn_reflns_theta_max 27.48
_diffrn_reflns_theta_min 3.11
_exptl_absorpt_coefficient_mu 1.076
_exptl_absorpt_correction_T_max 0.6728
_exptl_absorpt_correction_T_min 0.5197
_exptl_absorpt_correction_type multi-scan
_exptl_absorpt_process_details 'Jacobson, R. (1998) Private communication'
_exptl_crystal_colour yellow
_exptl_crystal_density_diffrn 1.151
_exptl_crystal_density_method 'not measured'
_exptl_crystal_description block
_exptl_crystal_F_000 2200
_exptl_crystal_size_max 0.70
_exptl_crystal_size_mid 0.60
_exptl_crystal_size_min 0.40
_refine_diff_density_max 1.336
_refine_diff_density_min -2.237
_refine_diff_density_rms 0.107
_refine_ls_extinction_method none
_refine_ls_goodness_of_fit_ref 1.099
_refine_ls_hydrogen_treatment constr
_refine_ls_matrix_type full
_refine_ls_number_parameters 581
_refine_ls_number_reflns 13342
_refine_ls_number_restraints 6
_refine_ls_restrained_S_all 1.099
_refine_ls_R_factor_all 0.1677
_refine_ls_R_factor_gt 0.1220
_refine_ls_shift/su_max 0.198
_refine_ls_shift/su_mean 0.004
_refine_ls_structure_factor_coef Fsqd
_refine_ls_weighting_details 'calc w=1/[\s^2^(Fo^2^)+(0.1732P)^2^+10.0614P] where P=(Fo^2^+2Fc^2^)/3'
_refine_ls_weighting_scheme calc
_refine_ls_wR_factor_gt 0.3109
_refine_ls_wR_factor_ref 0.3494
_reflns_number_gt 8780
_reflns_number_total 13342
_reflns_threshold_expression >2sigma(I)
_cod_data_source_file c5ra10151d1.cif
_cod_data_source_block shelxl
_cod_database_code 7220740

loop_
_symmetry_equiv_pos_as_xyz
'x, y, z'
'-x+1/2, y+1/2, -z+1/2'
'-x, -y, -z'
'x-1/2, -y-1/2, z-1/2'

loop_
_atom_site_label
_atom_site_type_symbol
_atom_site_fract_x
_atom_site_fract_y
_atom_site_fract_z
_atom_site_U_iso_or_equiv
_atom_site_adp_type
_atom_site_occupancy
_atom_site_symmetry_multiplicity
_atom_site_calc_flag
_atom_site_refinement_flags
_atom_site_disorder_assembly
_atom_site_disorder_group
Y1 Y 0.71269(5) 0.80418(4) 0.138340(19) 0.0392(2) Uani 1 1 d . . .
N1 N 0.6126(4) 0.7984(3) 0.06441(18) 0.0440(12) Uani 1 1 d . D .
N2 N 0.5153(5) 0.9237(4) 0.04887(19) 0.0517(14) Uani 1 1 d . D .
N3 N 0.8757(4) 0.7564(4) 0.1016(2) 0.0508(14) Uani 1 1 d . D .
N4 N 0.8670(4) 0.8903(3) 0.11886(18) 0.0441(12) Uani 1 1 d . D .
N5 N 1.0479(5) 0.8350(4) 0.0991(2) 0.0539(14) Uani 1 1 d . . .
O1 O 0.6245(4) 0.6889(3) 0.14230(16) 0.0511(11) Uani 1 1 d . D .
O2 O 0.6042(4) 0.8976(3) 0.16296(16) 0.0511(11) Uani 1 1 d . D .
O3 O 0.7962(4) 0.7744(3) 0.20945(17) 0.0574(13) Uani 1 1 d . D .
Si1 Si 1.0981(2) 0.8623(2) 0.04716(9) 0.0807(8) Uani 1 1 d . D .
Si2 Si 1.1311(3) 0.8126(2) 0.14565(12) 0.1002(10) Uani 1 1 d . D .
C1 C 0.5437(5) 0.6456(4) 0.1225(2) 0.0468(15) Uani 1 1 d . . .
C2 C 0.4809(5) 0.5867(4) 0.1454(2) 0.0466(15) Uani 1 1 d . D .
C3 C 0.3963(5) 0.5455(4) 0.1218(2) 0.0506(16) Uani 1 1 d . . .
H3 H 0.3533 0.5070 0.1374 0.061 Uiso 1 1 calc R D .
C4 C 0.3721(5) 0.5580(4) 0.0770(3) 0.0490(16) Uani 1 1 d . A .
C5 C 0.4361(6) 0.6166(4) 0.0549(2) 0.0489(16) Uani 1 1 d . . .
H5 H 0.4217 0.6272 0.0246 0.059 Uiso 1 1 calc R D .
C6 C 0.5205(5) 0.6595(4) 0.0767(2) 0.0440(14) Uani 1 1 d . D .
C7 C 0.5268(5) 0.9590(4) 0.1621(2) 0.0459(15) Uani 1 1 d . . .
C8 C 0.4666(6) 0.9826(4) 0.2002(2) 0.0488(16) Uani 1 1 d . B .
C9 C 0.3875(6) 1.0444(4) 0.1951(3) 0.0531(17) Uani 1 1 d . . .
H9 H 0.3470 1.0600 0.2203 0.064 Uiso 1 1 calc R D .
C10 C 0.3647(5) 1.0844(4) 0.1554(3) 0.0534(17) Uani 1 1 d . C .
C11 C 0.4264(6) 1.0620(4) 0.1194(3) 0.0509(16) Uani 1 1 d . . .
H11 H 0.4137 1.0890 0.0921 0.061 Uiso 1 1 calc R D .
C12 C 0.5067(5) 1.0009(4) 0.1216(2) 0.0461(15) Uani 1 1 d . D .
C13 C 0.5976(6) 0.7121(4) 0.0500(2) 0.0489(16) Uani 1 1 d . . .
H13A H 0.6706 0.6856 0.0501 0.059 Uiso 1 1 calc R D .
H13B H 0.5705 0.7125 0.0190 0.059 Uiso 1 1 calc R . .
C14 C 0.5721(6) 0.9820(4) 0.0805(2) 0.0510(16) Uani 1 1 d . . .
H14A H 0.5869 1.0337 0.0648 0.061 Uiso 1 1 calc R D .
H14B H 0.6436 0.9584 0.0896 0.061 Uiso 1 1 calc R . .
C15 C 0.6747(6) 0.8454(5) 0.0295(2) 0.0528(17) Uani 1 1 d . . .
H15A H 0.7016 0.8084 0.0062 0.063 Uiso 1 1 calc R D .
H15B H 0.7378 0.8751 0.0426 0.063 Uiso 1 1 calc R . .
C16 C 0.5885(6) 0.9048(5) 0.0109(2) 0.0594(19) Uani 1 1 d . D .
H16A H 0.6239 0.9550 -0.0001 0.071 Uiso 1 1 calc R . .
H16B H 0.5463 0.8793 -0.0136 0.071 Uiso 1 1 calc R . .
C17 C 0.5014(5) 0.8436(4) 0.0677(2) 0.0446(14) Uani 1 1 d . . .
H17A H 0.4435 0.8133 0.0514 0.053 Uiso 1 1 calc R D .
H17B H 0.4795 0.8481 0.0989 0.053 Uiso 1 1 calc R . .
C18 C 0.5069(6) 0.5644(5) 0.1946(3) 0.0571(18) Uani 1 1 d . . .
C19 C 0.4291(8) 0.4972(6) 0.2132(3) 0.080(3) Uani 1 1 d . D .
H19A H 0.3529 0.5160 0.2111 0.120 Uiso 1 1 calc R . .
H19B H 0.4485 0.4864 0.2441 0.120 Uiso 1 1 calc R . .
H19C H 0.4373 0.4470 0.1960 0.120 Uiso 1 1 calc R . .
C20 C 0.6255(6) 0.5283(5) 0.1970(3) 0.062(2) Uani 1 1 d . D .
H20A H 0.6254 0.4735 0.1842 0.093 Uiso 1 1 calc R . .
H20B H 0.6500 0.5253 0.2279 0.093 Uiso 1 1 calc R . .
H20C H 0.6754 0.5634 0.1805 0.093 Uiso 1 1 calc R . .
C21 C 0.4965(8) 0.6412(5) 0.2241(3) 0.068(2) Uani 1 1 d . D .
H21A H 0.5365 0.6866 0.2108 0.101 Uiso 1 1 calc R . .
H21B H 0.5276 0.6297 0.2534 0.101 Uiso 1 1 calc R . .
H21C H 0.4189 0.6558 0.2268 0.101 Uiso 1 1 calc R . .
C22 C 0.2817(6) 0.5092(5) 0.0532(3) 0.063(2) Uani 1 1 d . . .
C23 C 0.2820(16) 0.5153(16) 0.0060(6) 0.233(8) Uani 1 1 d . A .
H23A H 0.2149 0.4905 -0.0061 0.349 Uiso 1 1 calc R . .
H23B H 0.3461 0.4866 -0.0054 0.349 Uiso 1 1 calc R . .
H23C H 0.2851 0.5728 -0.0026 0.349 Uiso 1 1 calc R . .
C24 C 0.3046(16) 0.4173(16) 0.0589(6) 0.233(8) Uani 1 1 d . A 1
H24A H 0.3271 0.4064 0.0895 0.349 Uiso 1 1 calc R A 1
H24B H 0.3634 0.4008 0.0391 0.349 Uiso 1 1 calc R A 1
H24C H 0.2378 0.3864 0.0519 0.349 Uiso 1 1 calc R A 1
C25 C 0.1780(15) 0.5120(16) 0.0761(6) 0.233(8) Uani 1 1 d . A 1
H25A H 0.1383 0.4608 0.0713 0.349 Uiso 1 1 calc R A 1
H25B H 0.1339 0.5576 0.0647 0.349 Uiso 1 1 calc R A 1
H25C H 0.1919 0.5197 0.1077 0.349 Uiso 1 1 calc R A 1
C26 C 0.4875(6) 0.9418(5) 0.2461(2) 0.0529(17) Uani 1 1 d . B 1
C27 C 0.4720(8) 0.8481(5) 0.2437(3) 0.075(2) Uani 1 1 d . B 1
H27A H 0.3963 0.8357 0.2347 0.112 Uiso 1 1 calc R B 1
H27B H 0.4872 0.8242 0.2728 0.112 Uiso 1 1 calc R B 1
H27C H 0.5227 0.8253 0.2222 0.112 Uiso 1 1 calc R B 1
C28 C 0.6068(7) 0.9633(7) 0.2612(3) 0.085(3) Uani 1 1 d . B 1
H28A H 0.6568 0.9554 0.2365 0.127 Uiso 1 1 calc R B 1
H28B H 0.6289 0.9278 0.2857 0.127 Uiso 1 1 calc R B 1
H28C H 0.6097 1.0204 0.2707 0.127 Uiso 1 1 calc R B 1
C29 C 0.4088(9) 0.9742(7) 0.2823(3) 0.090(3) Uani 1 1 d . B 1
H29A H 0.4204 1.0329 0.2863 0.134 Uiso 1 1 calc R B 1
H29B H 0.4240 0.9458 0.3101 0.134 Uiso 1 1 calc R B 1
H29C H 0.3325 0.9643 0.2731 0.134 Uiso 1 1 calc R B 1
C30 C 0.2748(6) 1.1544(5) 0.1530(3) 0.0609(19) Uani 1 1 d . C 1
C31 C 0.2609(8) 1.1891(6) 0.1064(3) 0.079(3) Uani 1 1 d . C 1
H31A H 0.1996 1.2278 0.1058 0.118 Uiso 1 1 calc R C 1
H31B H 0.2457 1.1446 0.0856 0.118 Uiso 1 1 calc R C 1
H31C H 0.3284 1.2172 0.0979 0.118 Uiso 1 1 calc R C 1
C32 C 0.3094(11) 1.2237(7) 0.1835(5) 0.119(5) Uani 1 1 d . C 1
H32A H 0.3826 1.2428 0.1755 0.179 Uiso 1 1 calc R C 1
H32B H 0.3109 1.2041 0.2140 0.179 Uiso 1 1 calc R C 1
H32C H 0.2568 1.2686 0.1806 0.179 Uiso 1 1 calc R C 1
C33 C 0.1647(7) 1.1186(6) 0.1658(4) 0.085(3) Uani 1 1 d . C 1
H33A H 0.1695 1.0978 0.1961 0.128 Uiso 1 1 calc R C 1
H33B H 0.1454 1.0739 0.1457 0.128 Uiso 1 1 calc R C 1
H33C H 0.1081 1.1610 0.1640 0.128 Uiso 1 1 calc R C 1
C34 C 0.9292(5) 0.8284(4) 0.1051(2) 0.0442(14) Uani 1 1 d . D 1
C35 C 0.9312(6) 0.6842(5) 0.0834(3) 0.061(2) Uani 1 1 d . D 1
H35 H 1.0116 0.6885 0.0903 0.074 Uiso 1 1 calc R D 1
C36 C 0.9118(6) 0.9744(4) 0.1232(2) 0.0513(16) Uani 1 1 d . D 1
H36 H 0.9924 0.9706 0.1295 0.062 Uiso 1 1 calc R D 1
C37 C 0.8867(9) 0.6074(6) 0.1055(4) 0.100(4) Uani 1 1 d . D 1
H37A H 0.9011 0.6102 0.1373 0.150 Uiso 1 1 calc R D 1
H37B H 0.9231 0.5593 0.0933 0.150 Uiso 1 1 calc R D 1
H37C H 0.8075 0.6035 0.1000 0.150 Uiso 1 1 calc R D 1
C38 C 0.9155(8) 0.6773(7) 0.0329(4) 0.089(3) Uani 1 1 d . D 1
H38A H 0.8371 0.6722 0.0258 0.134 Uiso 1 1 calc R D 1
H38B H 0.9546 0.6292 0.0222 0.134 Uiso 1 1 calc R D 1
H38C H 0.9448 0.7263 0.0188 0.134 Uiso 1 1 calc R D 1
C39 C 0.8566(8) 1.0177(5) 0.1625(3) 0.073(2) Uani 1 1 d . D 1
H39A H 0.7769 1.0189 0.1576 0.110 Uiso 1 1 calc R D 1
H39B H 0.8845 1.0736 0.1649 0.110 Uiso 1 1 calc R D 1
H39C H 0.8735 0.9879 0.1898 0.110 Uiso 1 1 calc R D 1
C40 C 0.8945(7) 1.0236(5) 0.0801(3) 0.069(2) Uani 1 1 d . D 1
H40A H 0.9183 0.9909 0.0550 0.104 Uiso 1 1 calc R D 1
H40B H 0.9377 1.0739 0.0817 0.104 Uiso 1 1 calc R D 1
H40C H 0.8166 1.0371 0.0765 0.104 Uiso 1 1 calc R D 1
C41 C 1.1863(7) 0.7833(7) 0.0221(3) 0.0807(8) Uani 1 1 d . D 1
H41A H 1.2363 0.7610 0.0446 0.121 Uiso 1 1 calc R D 1
H41B H 1.2289 0.8077 -0.0017 0.121 Uiso 1 1 calc R D 1
H41C H 1.1401 0.7394 0.0101 0.121 Uiso 1 1 calc R D 1
C42 C 1.1784(7) 0.9610(7) 0.0487(3) 0.0807(8) Uani 1 1 d . D 1
H42A H 1.1306 1.0054 0.0583 0.121 Uiso 1 1 calc R D 1
H42B H 1.2058 0.9730 0.0191 0.121 Uiso 1 1 calc R D 1
H42C H 1.2405 0.9556 0.0693 0.121 Uiso 1 1 calc R D 1
C43 C 1.2639(9) 0.8133(8) 0.1336(4) 0.1002(10) Uani 1 1 d . D 1
H43A H 1.3035 0.8483 0.1546 0.150 Uiso 1 1 calc R D 1
H43B H 1.2734 0.8343 0.1037 0.150 Uiso 1 1 calc R D 1
H43C H 1.2929 0.7576 0.1355 0.150 Uiso 1 1 calc R D 1
C44 C 1.1309(9) 0.8761(8) 0.1875(4) 0.1002(10) Uani 1 1 d . D 1
H44A H 1.1250 0.8453 0.2151 0.150 Uiso 1 1 calc R D 1
H44B H 1.0683 0.9133 0.1845 0.150 Uiso 1 1 calc R D 1
H44C H 1.1992 0.9076 0.1879 0.150 Uiso 1 1 calc R D 1
C45 C 0.8140(18) 0.6956(7) 0.2276(5) 0.185(10) Uani 1 1 d . D 1
H45A H 0.7444 0.6645 0.2263 0.222 Uiso 1 1 calc R D 1
H45B H 0.8683 0.6662 0.2095 0.222 Uiso 1 1 calc R D 1
C46 C 0.8523(16) 0.6987(7) 0.2716(4) 0.142(7) Uani 1 1 d . D 1
H46A H 0.9230 0.6695 0.2749 0.170 Uiso 1 1 calc R D 1
H46B H 0.7983 0.6739 0.2917 0.170 Uiso 1 1 calc R D 1
C47 C 0.8657(18) 0.7843(8) 0.2809(4) 0.164(8) Uani 1 1 d . D 1
H47A H 0.9409 0.7951 0.2922 0.197 Uiso 1 1 calc R D 1
H47B H 0.8128 0.8017 0.3036 0.197 Uiso 1 1 calc R D 1
C48 C 0.8459(13) 0.8290(7) 0.2399(4) 0.128(6) Uani 1 1 d . D 1
H48A H 0.7968 0.8760 0.2452 0.153 Uiso 1 1 calc R D 1
H48B H 0.9160 0.8496 0.2281 0.153 Uiso 1 1 calc R D 1
C49 C 0.6931(10) 0.8157(7) 0.3969(4) 0.098(3) Uani 1 1 d D E 1
C50 C 0.7597(10) 0.8844(7) 0.3989(4) 0.099(3) Uani 1 1 d D E 1
H50 H 0.7265 0.9367 0.3965 0.118 Uiso 1 1 calc R E 1
C51 C 0.8714(11) 0.8797(10) 0.4043(4) 0.121(5) Uani 1 1 d D E 1
H51 H 0.9134 0.9283 0.4066 0.145 Uiso 1 1 calc R E 1
C52 C 0.9235(15) 0.8052(11) 0.4065(6) 0.156(8) Uani 1 1 d D E 1
H52 H 1.0008 0.8019 0.4106 0.188 Uiso 1 1 calc R E 1
C53 C 0.8608(16) 0.7354(11) 0.4026(7) 0.167(9) Uani 1 1 d D E 1
H53 H 0.8952 0.6834 0.4026 0.200 Uiso 1 1 calc R E 1
C54 C 0.7473(15) 0.7411(8) 0.3985(5) 0.128(5) Uani 1 1 d D E 1
H54 H 0.7053 0.6924 0.3967 0.154 Uiso 1 1 calc R E 1
C55 C 0.5726(14) 0.8142(16) 0.3916(7) 0.217(12) Uani 1 1 d . E 1
H55A H 0.5519 0.8371 0.3629 0.326 Uiso 1 1 calc R E 1
H55B H 0.5394 0.8466 0.4151 0.326 Uiso 1 1 calc R E 1
H55C H 0.5465 0.7578 0.3935 0.326 Uiso 1 1 calc R E 1

loop_
_atom_site_aniso_label
_atom_site_aniso_U_11
_atom_site_aniso_U_22
_atom_site_aniso_U_33
_atom_site_aniso_U_23
_atom_site_aniso_U_13
_atom_site_aniso_U_12
Y1 0.0337(3) 0.0447(4) 0.0391(3) 0.0011(3) 0.0014(2) -0.0001(3)
N1 0.038(3) 0.055(3) 0.039(3) 0.003(2) 0.006(2) -0.005(2)
N2 0.045(3) 0.066(4) 0.044(3) 0.008(3) 0.005(2) -0.001(3)
N3 0.036(3) 0.055(3) 0.062(4) -0.009(3) 0.003(3) -0.003(2)
N4 0.037(3) 0.045(3) 0.050(3) -0.004(2) 0.008(2) -0.001(2)
N5 0.037(3) 0.067(4) 0.058(4) -0.008(3) 0.003(3) -0.007(3)
O1 0.050(3) 0.056(3) 0.047(3) -0.001(2) 0.001(2) -0.010(2)
O2 0.044(2) 0.049(3) 0.061(3) 0.002(2) 0.007(2) 0.007(2)
O3 0.064(3) 0.058(3) 0.050(3) 0.004(2) -0.013(2) -0.002(2)
Si1 0.0532(12) 0.127(2) 0.0627(13) -0.0116(14) 0.0124(10) -0.0194(13)
Si2 0.0758(17) 0.135(3) 0.089(2) -0.0113(17) -0.0228(15) 0.0068(17)
C1 0.044(4) 0.052(4) 0.045(4) -0.007(3) 0.000(3) -0.002(3)
C2 0.040(3) 0.048(4) 0.052(4) 0.001(3) 0.001(3) 0.000(3)
C3 0.039(3) 0.053(4) 0.059(4) -0.003(3) 0.006(3) -0.010(3)
C4 0.038(3) 0.043(3) 0.066(4) -0.009(3) -0.001(3) -0.006(3)
C5 0.046(4) 0.054(4) 0.047(4) -0.004(3) 0.002(3) 0.004(3)
C6 0.044(3) 0.045(3) 0.043(3) -0.013(3) 0.004(3) -0.004(3)
C7 0.041(3) 0.040(3) 0.057(4) -0.001(3) 0.005(3) 0.001(3)
C8 0.043(4) 0.054(4) 0.049(4) -0.002(3) 0.003(3) -0.001(3)
C9 0.052(4) 0.053(4) 0.054(4) 0.000(3) 0.007(3) 0.003(3)
C10 0.035(3) 0.049(4) 0.077(5) 0.000(4) 0.011(3) 0.006(3)
C11 0.044(4) 0.047(4) 0.061(4) 0.003(3) 0.007(3) 0.002(3)
C12 0.034(3) 0.043(3) 0.062(4) 0.007(3) 0.009(3) 0.001(3)
C13 0.051(4) 0.051(4) 0.045(4) -0.009(3) 0.007(3) -0.008(3)
C14 0.048(4) 0.052(4) 0.053(4) 0.005(3) 0.010(3) -0.002(3)
C15 0.047(4) 0.065(4) 0.046(4) 0.014(3) 0.006(3) -0.001(3)
C16 0.061(4) 0.072(5) 0.045(4) 0.008(4) 0.009(3) -0.002(4)
C17 0.034(3) 0.053(4) 0.047(4) 0.001(3) 0.002(3) 0.002(3)
C18 0.049(4) 0.067(5) 0.055(4) 0.011(4) 0.001(3) 0.001(4)
C19 0.074(6) 0.102(7) 0.064(5) 0.017(5) 0.008(4) -0.033(5)
C20 0.060(5) 0.068(5) 0.059(5) 0.008(4) -0.003(4) -0.007(4)
C21 0.084(6) 0.071(5) 0.049(4) -0.005(4) 0.018(4) -0.002(4)
C22 0.051(4) 0.057(4) 0.082(6) -0.023(4) -0.001(4) -0.018(3)
C23 0.180(10) 0.37(2) 0.147(9) -0.071(10) -0.001(8) -0.183(13)
C24 0.180(10) 0.37(2) 0.147(9) -0.071(10) -0.001(8) -0.183(13)
C25 0.180(10) 0.37(2) 0.147(9) -0.071(10) -0.001(8) -0.183(13)
C26 0.046(4) 0.064(4) 0.049(4) 0.004(3) 0.007(3) 0.008(3)
C27 0.091(6) 0.071(5) 0.062(5) 0.011(4) 0.008(5) -0.003(5)
C28 0.069(6) 0.125(8) 0.061(5) 0.002(5) -0.010(4) 0.005(6)
C29 0.101(7) 0.110(8) 0.059(5) 0.014(5) 0.018(5) 0.047(6)
C30 0.048(4) 0.059(4) 0.076(5) 0.000(4) 0.005(4) 0.014(3)
C31 0.063(5) 0.078(6) 0.095(7) 0.034(5) 0.009(5) 0.018(4)
C32 0.121(10) 0.080(7) 0.155(12) -0.037(8) -0.040(9) 0.058(7)
C33 0.055(5) 0.093(7) 0.108(8) 0.016(6) 0.021(5) 0.023(5)
C34 0.036(3) 0.053(4) 0.044(3) 0.001(3) 0.003(3) -0.003(3)
C35 0.041(4) 0.059(4) 0.084(6) -0.028(4) 0.003(4) 0.006(3)
C36 0.052(4) 0.048(4) 0.054(4) 0.001(3) -0.002(3) -0.005(3)
C37 0.078(7) 0.073(6) 0.149(11) -0.024(7) 0.022(7) 0.000(5)
C38 0.055(5) 0.119(8) 0.094(7) -0.044(6) -0.002(5) 0.001(5)
C39 0.096(7) 0.056(5) 0.069(5) -0.012(4) 0.009(5) -0.013(4)
C40 0.067(5) 0.062(5) 0.078(6) 0.014(4) 0.008(4) -0.010(4)
C41 0.0532(12) 0.127(2) 0.0627(13) -0.0116(14) 0.0124(10) -0.0194(13)
C42 0.0532(12) 0.127(2) 0.0627(13) -0.0116(14) 0.0124(10) -0.0194(13)
C43 0.0758(17) 0.135(3) 0.089(2) -0.0113(17) -0.0228(15) 0.0068(17)
C44 0.0758(17) 0.135(3) 0.089(2) -0.0113(17) -0.0228(15) 0.0068(17)
C45 0.32(2) 0.069(7) 0.162(13) 0.047(8) -0.173(16) -0.051(10)
C46 0.251(19) 0.087(8) 0.085(8) 0.016(6) -0.075(10) -0.005(9)
C47 0.32(2) 0.090(9) 0.082(8) 0.008(7) -0.086(12) 0.002(12)
C48 0.209(15) 0.066(6) 0.106(9) -0.022(6) -0.090(10) 0.017(8)
C49 0.101(9) 0.111(9) 0.080(7) 0.015(7) 0.003(6) -0.001(7)
C50 0.129(11) 0.083(7) 0.085(7) 0.009(6) 0.018(7) 0.006(7)
C51 0.109(10) 0.176(15) 0.079(7) -0.019(9) 0.012(7) -0.048(10)
C52 0.141(15) 0.23(2) 0.102(11) 0.007(14) 0.002(10) 0.074(17)
C53 0.26(3) 0.100(11) 0.145(15) 0.017(11) 0.028(18) 0.056(15)
C54 0.166(15) 0.087(9) 0.132(12) 0.025(8) 0.004(11) -0.020(10)
C55 0.099(12) 0.39(4) 0.166(18) 0.051(19) 0.003(12) -0.003(16)

loop_
_atom_type_symbol
_atom_type_description
_atom_type_scat_dispersion_real
_atom_type_scat_dispersion_imag
_atom_type_scat_source
C C 0.0033 0.0016 'International Tables Vol C Tables 4.2.6.8 and 6.1.1.4'
H H 0.0000 0.0000 'International Tables Vol C Tables 4.2.6.8 and 6.1.1.4'
N N 0.0061 0.0033 'International Tables Vol C Tables 4.2.6.8 and 6.1.1.4'
O O 0.0106 0.0060 'International Tables Vol C Tables 4.2.6.8 and 6.1.1.4'
Y Y -2.7962 3.5667 'International Tables Vol C Tables 4.2.6.8 and 6.1.1.4'
Si Si 0.0817 0.0704 'International Tables Vol C Tables 4.2.6.8 and 6.1.1.4'

loop_
_geom_angle_atom_site_label_1
_geom_angle_atom_site_label_2
_geom_angle_atom_site_label_3
_geom_angle
O2 Y1 O1 106.96(18)
O2 Y1 N3 153.80(19)
O1 Y1 N3 98.77(19)
O2 Y1 O3 94.98(19)
O1 Y1 O3 88.69(18)
N3 Y1 O3 90.4(2)
O2 Y1 N4 98.66(18)
O1 Y1 N4 154.31(19)
N3 Y1 N4 55.55(19)
O3 Y1 N4 90.96(19)
O2 Y1 N1 92.45(18)
O1 Y1 N1 77.61(18)
N3 Y1 N1 88.22(19)
O3 Y1 N1 165.85(18)
N4 Y1 N1 99.82(18)
O2 Y1 C34 126.40(19)
O1 Y1 C34 126.63(19)
N3 Y1 C34 28.07(19)
O3 Y1 C34 87.93(19)
N4 Y1 C34 27.74(18)
N1 Y1 C34 97.33(18)
C13 N1 C15 109.6(5)
C13 N1 C17 111.7(5)
C15 N1 C17 104.3(5)
C13 N1 Y1 110.5(4)
C15 N1 Y1 111.1(4)
C17 N1 Y1 109.6(4)
C17 N2 C16 101.0(6)
C17 N2 C14 112.3(5)
C16 N2 C14 110.2(6)
C34 N3 C35 120.4(6)
C34 N3 Y1 94.6(4)
C35 N3 Y1 144.7(5)
C34 N4 C36 121.5(5)
C34 N4 Y1 94.5(4)
C36 N4 Y1 143.2(4)
C34 N5 Si1 119.2(5)
C34 N5 Si2 116.2(5)
Si1 N5 Si2 124.6(4)
C1 O1 Y1 142.2(4)
C7 O2 Y1 158.6(5)
C48 O3 C45 105.2(7)
C48 O3 Y1 128.6(6)
C45 O3 Y1 126.1(6)
N5 Si1 C41 113.6(4)
N5 Si1 C42 112.5(4)
C41 Si1 C42 107.8(4)
C44 Si2 C43 100.2(6)
C44 Si2 N5 118.7(5)
C43 Si2 N5 111.9(5)
O1 C1 C2 122.4(6)
O1 C1 C6 118.7(6)
C2 C1 C6 118.9(6)
C3 C2 C1 118.0(6)
C3 C2 C18 120.4(6)
C1 C2 C18 121.5(6)
C4 C3 C2 124.1(6)
C4 C3 H3 118.0
C2 C3 H3 118.0
C3 C4 C5 116.7(6)
C3 C4 C22 121.3(7)
C5 C4 C22 122.0(7)
C6 C5 C4 121.6(7)
C6 C5 H5 119.2
C4 C5 H5 119.2
C5 C6 C1 120.7(6)
C5 C6 C13 119.2(6)
C1 C6 C13 119.6(6)
O2 C7 C12 118.6(6)
O2 C7 C8 122.6(6)
C12 C7 C8 118.8(6)
C9 C8 C7 117.6(6)
C9 C8 C26 120.6(6)
C7 C8 C26 121.7(6)
C10 C9 C8 124.2(7)
C10 C9 H9 117.9
C8 C9 H9 117.9
C11 C10 C9 116.9(6)
C11 C10 C30 122.4(7)
C9 C10 C30 120.7(7)
C10 C11 C12 122.5(7)
C10 C11 H11 118.7
C12 C11 H11 118.7
C11 C12 C7 119.9(6)
C11 C12 C14 118.6(6)
C7 C12 C14 121.5(6)
N1 C13 C6 117.2(5)
N1 C13 H13A 108.0
C6 C13 H13A 108.0
N1 C13 H13B 108.0
C6 C13 H13B 108.0
H13A C13 H13B 107.3
N2 C14 C12 114.1(6)
N2 C14 H14A 108.7
C12 C14 H14A 108.7
N2 C14 H14B 108.7
C12 C14 H14B 108.7
H14A C14 H14B 107.6
N1 C15 C16 103.5(5)
N1 C15 H15A 111.1
C16 C15 H15A 111.1
N1 C15 H15B 111.1
C16 C15 H15B 111.1
H15A C15 H15B 109.0
N2 C16 C15 105.1(6)
N2 C16 H16A 110.7
C15 C16 H16A 110.7
N2 C16 H16B 110.7
C15 C16 H16B 110.7
H16A C16 H16B 108.8
N2 C17 N1 107.6(5)
N2 C17 H17A 110.2
N1 C17 H17A 110.2
N2 C17 H17B 110.2
N1 C17 H17B 110.2
H17A C17 H17B 108.5
C21 C18 C20 111.3(7)
C21 C18 C19 108.0(7)
C20 C18 C19 106.3(7)
C21 C18 C2 110.1(6)
C20 C18 C2 108.0(6)
C19 C18 C2 113.2(6)
C18 C19 H19A 109.5
C18 C19 H19B 109.5
H19A C19 H19B 109.5
C18 C19 H19C 109.5
H19A C19 H19C 109.5
H19B C19 H19C 109.5
C18 C20 H20A 109.5
C18 C20 H20B 109.5
H20A C20 H20B 109.5
C18 C20 H20C 109.5
H20A C20 H20C 109.5
H20B C20 H20C 109.5
C18 C21 H21A 109.5
C18 C21 H21B 109.5
H21A C21 H21B 109.5
C18 C21 H21C 109.5
H21A C21 H21C 109.5
H21B C21 H21C 109.5
C23 C22 C25 119.3(13)
C23 C22 C4 114.9(9)
C25 C22 C4 112.5(8)
C23 C22 C24 100.2(14)
C25 C22 C24 97.7(13)
C4 C22 C24 109.2(9)
C22 C23 H23A 109.5
C22 C23 H23B 109.5
H23A C23 H23B 109.5
C22 C23 H23C 109.5
H23A C23 H23C 109.5
H23B C23 H23C 109.5
C22 C24 H24A 109.5
C22 C24 H24B 109.5
C22 C24 H24C 109.5
C22 C25 H25A 109.5
C22 C25 H25B 109.5
C22 C25 H25C 109.5
C27 C26 C28 110.5(7)
C27 C26 C29 107.2(7)
C28 C26 C29 107.2(7)
C27 C26 C8 111.4(6)
C28 C26 C8 107.7(6)
C29 C26 C8 112.8(6)
C32 C30 C33 111.7(9)
C32 C30 C31 108.1(9)
C33 C30 C31 107.1(7)
C32 C30 C10 109.1(7)
C33 C30 C10 108.6(7)
C31 C30 C10 112.4(7)
N4 C34 N3 114.3(6)
N4 C34 N5 123.2(6)
N3 C34 N5 122.1(6)
N4 C34 Y1 57.8(3)
N3 C34 Y1 57.4(3)
N5 C34 Y1 165.9(5)
N3 C35 C37 109.2(7)
N3 C35 C38 112.3(7)
C37 C35 C38 109.5(8)
N3 C35 H35 108.6
C37 C35 H35 108.6
C38 C35 H35 108.6
N4 C36 C40 111.3(6)
N4 C36 C39 109.3(6)
C40 C36 C39 110.8(7)
N4 C36 H36 108.5
C40 C36 H36 108.4
C39 C36 H36 108.4
Si1 C41 H41A 109.5
Si1 C41 H41B 109.5
Si1 C41 H41C 109.5
Si1 C42 H42A 109.5
Si1 C42 H42B 109.5
Si1 C42 H42C 109.5
Si2 C43 H43A 109.5
Si2 C43 H43B 109.5
Si2 C43 H43C 109.4
Si2 C44 H44A 109.5
Si2 C44 H44B 109.5
Si2 C44 H44C 109.5
C46 C45 O3 112.4(10)
C46 C45 H45A 109.1
O3 C45 H45A 109.1
C46 C45 H45B 109.1
O3 C45 H45B 109.1
H45A C45 H45B 107.9
C45 C46 C47 104.8(10)
C45 C46 H46A 110.8
C47 C46 H46A 110.8
C45 C46 H46B 110.8
C47 C46 H46B 110.8
H46A C46 H46B 108.9
C46 C47 C48 107.7(10)
C46 C47 H47A 110.2
C48 C47 H47A 110.2
C46 C47 H47B 110.2
C48 C47 H47B 110.2
H47A C47 H47B 108.5
O3 C48 C47 107.6(10)
O3 C48 H48A 110.2
C47 C48 H48A 110.2
O3 C48 H48B 110.2
C47 C48 H48B 110.2
H48A C48 H48B 108.5
C54 C49 C50 115.8(12)
C54 C49 C55 117.4(15)
C50 C49 C55 126.7(15)
C51 C50 C49 122.5(12)
C51 C50 H50 118.7
C49 C50 H50 118.8
C50 C51 C52 120.7(14)
C50 C51 H51 119.6
C52 C51 H51 119.6
C51 C52 C53 118.5(16)
C51 C52 H52 120.7
C53 C52 H52 120.7
C52 C53 C54 120.0(16)
C52 C53 H53 120.0
C54 C53 H53 120.0
C49 C54 C53 122.3(14)
C49 C54 H54 118.9
C53 C54 H54 118.9

loop_
_geom_bond_atom_site_label_1
_geom_bond_atom_site_label_2
_geom_bond_distance
Y1 O2 2.141(4)
Y1 O1 2.157(5)
Y1 N3 2.396(6)
Y1 O3 2.397(5)
Y1 N4 2.406(5)
Y1 N1 2.514(5)
Y1 C34 2.836(6)
N1 C13 1.478(8)
N1 C15 1.505(8)
N1 C17 1.533(8)
N2 C17 1.428(9)
N2 C16 1.483(9)
N2 C14 1.500(9)
N3 C34 1.339(9)
N3 C35 1.459(9)
N4 C34 1.324(8)
N4 C36 1.473(8)
N5 C34 1.450(8)
N5 Si1 1.737(7)
N5 Si2 1.748(7)
O1 C1 1.335(8)
O2 C7 1.365(8)
O3 C48 1.401(11)
O3 C45 1.406(11)
Si1 C41 1.834(10)
Si1 C42 1.873(10)
Si2 C44 1.625(11)
Si2 C43 1.646(12)
C1 C2 1.404(9)
C1 C6 1.419(9)
C2 C3 1.404(9)
C2 C18 1.548(10)
C3 C4 1.390(10)
C3 H3 0.9400
C4 C5 1.397(10)
C4 C22 1.518(9)
C5 C6 1.389(9)
C5 H5 0.9400
C6 C13 1.503(9)
C7 C12 1.411(10)
C7 C8 1.417(9)
C8 C9 1.392(10)
C8 C26 1.546(10)
C9 C10 1.381(10)
C9 H9 0.9400
C10 C11 1.372(10)
C10 C30 1.571(10)
C11 C12 1.387(9)
C11 H11 0.9400
C12 C14 1.505(9)
C13 H13A 0.9800
C13 H13B 0.9800
C14 H14A 0.9800
C14 H14B 0.9800
C15 C16 1.517(10)
C15 H15A 0.9800
C15 H15B 0.9800
C16 H16A 0.9800
C16 H16B 0.9800
C17 H17A 0.9800
C17 H17B 0.9800
C18 C21 1.536(11)
C18 C20 1.546(10)
C18 C19 1.548(11)
C19 H19A 0.9700
C19 H19B 0.9700
C19 H19C 0.9700
C20 H20A 0.9700
C20 H20B 0.9700
C20 H20C 0.9700
C21 H21A 0.9700
C21 H21B 0.9700
C21 H21C 0.9700
C22 C23 1.419(19)
C22 C25 1.44(2)
C22 C24 1.53(3)
C23 H23A 0.9700
C23 H23B 0.9700
C23 H23C 0.9700
C24 H24A 0.9700
C24 H24B 0.9700
C24 H24C 0.9700
C25 H25A 0.9700
C25 H25B 0.9700
C25 H25C 0.9700
C26 C27 1.534(11)
C26 C28 1.543(11)
C26 C29 1.545(11)
C27 H27A 0.9700
C27 H27B 0.9700
C27 H27C 0.9700
C28 H28A 0.9700
C28 H28B 0.9700
C28 H28C 0.9700
C29 H29A 0.9700
C29 H29B 0.9700
C29 H29C 0.9700
C30 C32 1.505(14)
C30 C33 1.506(12)
C30 C31 1.515(12)
C31 H31A 0.9700
C31 H31B 0.9700
C31 H31C 0.9700
C32 H32A 0.9700
C32 H32B 0.9700
C32 H32C 0.9700
C33 H33A 0.9700
C33 H33B 0.9700
C33 H33C 0.9700
C35 C37 1.514(13)
C35 C38 1.528(13)
C35 H35 0.9900
C36 C40 1.531(11)
C36 C39 1.533(11)
C36 H36 0.9900
C37 H37A 0.9700
C37 H37B 0.9700
C37 H37C 0.9700
C38 H38A 0.9700
C38 H38B 0.9700
C38 H38C 0.9700
C39 H39A 0.9700
C39 H39B 0.9700
C39 H39C 0.9700
C40 H40A 0.9700
C40 H40B 0.9700
C40 H40C 0.9700
C41 H41A 0.9700
C41 H41B 0.9700
C41 H41C 0.9700
C42 H42A 0.9700
C42 H42B 0.9700
C42 H42C 0.9700
C43 H43A 0.9700
C43 H43B 0.9700
C43 H43C 0.9700
C44 H44A 0.9700
C44 H44B 0.9700
C44 H44C 0.9700
C45 C46 1.395(16)
C45 H45A 0.9800
C45 H45B 0.9800
C46 C47 1.426(15)
C46 H46A 0.9800
C46 H46B 0.9800
C47 C48 1.447(16)
C47 H47A 0.9800
C47 H47B 0.9800
C48 H48A 0.9800
C48 H48B 0.9800
C49 C54 1.376(9)
C49 C50 1.376(9)
C49 C55 1.460(19)
C50 C51 1.357(9)
C50 H50 0.9400
C51 C52 1.365(9)
C51 H51 0.9400
C52 C53 1.366(9)
C52 H52 0.9400
C53 C54 1.376(9)
C53 H53 0.9400
C54 H54 0.9400
C55 H55A 0.9700
C55 H55B 0.9700
C55 H55C 0.9700

loop_
_geom_torsion_atom_site_label_1
_geom_torsion_atom_site_label_2
_geom_torsion_atom_site_label_3
_geom_torsion_atom_site_label_4
_geom_torsion
O2 Y1 N1 C13 -137.1(4)
O1 Y1 N1 C13 -30.3(4)
N3 Y1 N1 C13 69.1(4)
O3 Y1 N1 C13 -15.4(9)
N4 Y1 N1 C13 123.7(4)
C34 Y1 N1 C13 95.7(4)
O2 Y1 N1 C15 101.0(4)
O1 Y1 N1 C15 -152.1(5)
N3 Y1 N1 C15 -52.7(4)
O3 Y1 N1 C15 -137.3(7)
N4 Y1 N1 C15 1.8(5)
C34 Y1 N1 C15 -26.1(5)
O2 Y1 N1 C17 -13.7(4)
O1 Y1 N1 C17 93.2(4)
N3 Y1 N1 C17 -167.4(4)
O3 Y1 N1 C17 108.0(8)
N4 Y1 N1 C17 -112.9(4)
C34 Y1 N1 C17 -140.8(4)
O2 Y1 N3 C34 17.3(7)
O1 Y1 N3 C34 -173.6(4)
O3 Y1 N3 C34 -84.9(4)
N4 Y1 N3 C34 6.0(4)
N1 Y1 N3 C34 109.2(4)
O2 Y1 N3 C35 -170.1(8)
O1 Y1 N3 C35 -1.0(9)
O3 Y1 N3 C35 87.7(9)
N4 Y1 N3 C35 178.6(10)
N1 Y1 N3 C35 -78.2(9)
C34 Y1 N3 C35 172.6(11)
O2 Y1 N4 C34 178.9(4)
O1 Y1 N4 C34 -5.3(7)
N3 Y1 N4 C34 -6.1(4)
O3 Y1 N4 C34 83.7(4)
N1 Y1 N4 C34 -87.1(4)
O2 Y1 N4 C36 10.3(7)
O1 Y1 N4 C36 -173.8(6)
N3 Y1 N4 C36 -174.7(8)
O3 Y1 N4 C36 -84.8(7)
N1 Y1 N4 C36 104.4(7)
C34 Y1 N4 C36 -168.5(10)
O2 Y1 O1 C1 75.2(7)
N3 Y1 O1 C1 -99.8(7)
O3 Y1 O1 C1 170.0(7)
N4 Y1 O1 C1 -100.5(8)
N1 Y1 O1 C1 -13.6(7)
C34 Y1 O1 C1 -103.6(7)
O1 Y1 O2 C7 -94.3(11)
N3 Y1 O2 C7 74.5(13)
O3 Y1 O2 C7 175.6(11)
N4 Y1 O2 C7 83.8(11)
N1 Y1 O2 C7 -16.5(11)
C34 Y1 O2 C7 84.5(12)
O2 Y1 O3 C48 -52.9(10)
O1 Y1 O3 C48 -159.8(10)
N3 Y1 O3 C48 101.4(10)
N4 Y1 O3 C48 45.9(10)
N1 Y1 O3 C48 -174.3(11)
C34 Y1 O3 C48 73.4(10)
O2 Y1 O3 C45 133.1(13)
O1 Y1 O3 C45 26.2(13)
N3 Y1 O3 C45 -72.6(13)
N4 Y1 O3 C45 -128.1(13)
N1 Y1 O3 C45 11.7(16)
C34 Y1 O3 C45 -100.5(13)
C34 N5 Si1 C41 -118.6(6)
Si2 N5 Si1 C41 60.3(6)
C34 N5 Si1 C42 118.5(6)
Si2 N5 Si1 C42 -62.6(6)
C34 N5 Si2 C44 -69.7(8)
Si1 N5 Si2 C44 111.4(7)
C34 N5 Si2 C43 174.4(6)
Si1 N5 Si2 C43 -4.5(7)
Y1 O1 C1 C2 -153.5(6)
Y1 O1 C1 C6 26.6(11)
O1 C1 C2 C3 178.9(6)
C6 C1 C2 C3 -1.2(10)
O1 C1 C2 C18 -4.0(10)
C6 C1 C2 C18 175.9(6)
C1 C2 C3 C4 1.3(11)
C18 C2 C3 C4 -175.8(7)
C2 C3 C4 C5 -1.0(10)
C2 C3 C4 C22 178.1(7)
C3 C4 C5 C6 0.7(10)
C22 C4 C5 C6 -178.4(6)
C4 C5 C6 C1 -0.7(10)
C4 C5 C6 C13 170.8(6)
O1 C1 C6 C5 -179.1(6)
C2 C1 C6 C5 1.0(10)
O1 C1 C6 C13 9.4(9)
C2 C1 C6 C13 -170.5(6)
Y1 O2 C7 C12 -19.4(15)
Y1 O2 C7 C8 161.0(8)
O2 C7 C8 C9 -178.2(6)
C12 C7 C8 C9 2.3(10)
O2 C7 C8 C26 2.0(10)
C12 C7 C8 C26 -177.6(6)
C7 C8 C9 C10 -0.5(11)
C26 C8 C9 C10 179.3(7)
C8 C9 C10 C11 -1.3(11)
C8 C9 C10 C30 -179.2(7)
C9 C10 C11 C12 1.3(11)
C30 C10 C11 C12 179.1(7)
C10 C11 C12 C7 0.5(11)
C10 C11 C12 C14 -178.5(7)
O2 C7 C12 C11 178.1(6)
C8 C7 C12 C11 -2.3(10)
O2 C7 C12 C14 -2.9(10)
C8 C7 C12 C14 176.7(6)
C15 N1 C13 C6 -169.6(6)
C17 N1 C13 C6 -54.6(8)
Y1 N1 C13 C6 67.7(7)
C5 C6 C13 N1 127.9(7)
C1 C6 C13 N1 -60.5(9)
C17 N2 C14 C12 -64.8(7)
C16 N2 C14 C12 -176.5(6)
C11 C12 C14 N2 -83.7(8)
C7 C12 C14 N2 97.3(8)
C13 N1 C15 C16 111.5(6)
C17 N1 C15 C16 -8.2(7)
Y1 N1 C15 C16 -126.1(5)
C17 N2 C16 C15 -43.3(7)
C14 N2 C16 C15 75.6(7)
N1 C15 C16 N2 31.7(8)
C16 N2 C17 N1 38.0(6)
C14 N2 C17 N1 -79.3(6)
C13 N1 C17 N2 -137.2(6)
C15 N1 C17 N2 -18.9(7)
Y1 N1 C17 N2 100.1(5)
C3 C2 C18 C21 -122.9(7)
C1 C2 C18 C21 60.0(9)
C3 C2 C18 C20 115.4(7)
C1 C2 C18 C20 -61.7(9)
C3 C2 C18 C19 -2.0(10)
C1 C2 C18 C19 -179.0(7)
C3 C4 C22 C23 -167.0(14)
C5 C4 C22 C23 12.0(16)
C3 C4 C22 C25 52.0(15)
C5 C4 C22 C25 -129.0(14)
C3 C4 C22 C24 -55.3(12)
C5 C4 C22 C24 123.7(11)
C9 C8 C26 C27 123.4(8)
C7 C8 C26 C27 -56.8(9)
C9 C8 C26 C28 -115.2(8)
C7 C8 C26 C28 64.6(9)
C9 C8 C26 C29 2.9(11)
C7 C8 C26 C29 -177.3(8)
C11 C10 C30 C32 -116.5(10)
C9 C10 C30 C32 61.3(11)
C11 C10 C30 C33 121.6(8)
C9 C10 C30 C33 -60.6(10)
C11 C10 C30 C31 3.3(11)
C9 C10 C30 C31 -178.9(7)
C36 N4 C34 N3 -178.1(6)
Y1 N4 C34 N3 9.9(6)
C36 N4 C34 N5 8.7(10)
Y1 N4 C34 N5 -163.3(6)
C36 N4 C34 Y1 172.0(7)
C35 N3 C34 N4 175.0(7)
Y1 N3 C34 N4 -10.0(6)
C35 N3 C34 N5 -11.7(10)
Y1 N3 C34 N5 163.3(6)
C35 N3 C34 Y1 -175.0(8)
Si1 N5 C34 N4 -92.0(7)
Si2 N5 C34 N4 89.0(8)
Si1 N5 C34 N3 95.3(7)
Si2 N5 C34 N3 -83.7(7)
Si1 N5 C34 Y1 178.6(16)
Si2 N5 C34 Y1 0(2)
O2 Y1 C34 N4 -1.4(5)
O1 Y1 C34 N4 177.2(4)
N3 Y1 C34 N4 169.3(7)
O3 Y1 C34 N4 -96.0(4)
N1 Y1 C34 N4 97.2(4)
O2 Y1 C34 N3 -170.6(4)
O1 Y1 C34 N3 7.9(5)
O3 Y1 C34 N3 94.7(4)
N4 Y1 C34 N3 -169.3(7)
N1 Y1 C34 N3 -72.1(4)
O2 Y1 C34 N5 97(2)
O1 Y1 C34 N5 -84(2)
N3 Y1 C34 N5 -92(2)
O3 Y1 C34 N5 2(2)
N4 Y1 C34 N5 98(2)
N1 Y1 C34 N5 -164(2)
C34 N3 C35 C37 148.2(8)
Y1 N3 C35 C37 -23.2(13)
C34 N3 C35 C38 -90.1(8)
Y1 N3 C35 C38 98.5(10)
C34 N4 C36 C40 91.0(8)
Y1 N4 C36 C40 -102.5(8)
C34 N4 C36 C39 -146.3(7)
Y1 N4 C36 C39 20.3(10)
C48 O3 C45 C46 12(2)
Y1 O3 C45 C46 -172.9(12)
O3 C45 C46 C47 -4(3)
C45 C46 C47 C48 -6(2)
C45 O3 C48 C47 -15.2(18)
Y1 O3 C48 C47 169.8(10)
C46 C47 C48 O3 14(2)
C54 C49 C50 C51 -2.9(18)
C55 C49 C50 C51 179.3(15)
C49 C50 C51 C52 2(2)
C50 C51 C52 C53 1(2)
C51 C52 C53 C54 -3(3)
C50 C49 C54 C53 1(2)
C55 C49 C54 C53 178.9(18)
C52 C53 C54 C49 2(3)
